data_2239840
loop_
_publ_author_name
'Kim, Namhun'
'Kang, Sung Kwon'

_publ_section_title
;
 Crystal structure of a monoclinic polymorph of
 5-amino-1,3,4-thiadiazol-2(3<i>H</i>)-one
;
_journal_coeditor_code TK5326
_journal_issue 9
_journal_name_full 'Acta Crystallographica Section E'
_journal_page_first o922
_journal_paper_doi 10.1107/S1600536814016055
_journal_volume 70
_journal_year 2014
_chemical_formula_iupac 'C2 H3 N3 O S'
_chemical_formula_moiety 'C2 H3 N3 O S'
_chemical_formula_sum 'C2 H3 N3 O S'
_chemical_formula_weight 117.13
_chemical_name_systematic
;
5-Amino-1,3,4-thiadiazol-2(3<i>H</i>)-one
;
_space_group_IT_number 14
_symmetry_cell_setting monoclinic
_symmetry_space_group_name_Hall '-P 2ybc'
_symmetry_space_group_name_H-M 'P 1 21/c 1'
_atom_sites_solution_hydrogens difmap
_audit_creation_method 'WinGX routine CIF_UPDATE'
_cell_angle_alpha 90
_cell_angle_beta 91.015(4)
_cell_angle_gamma 90
_cell_formula_units_Z 8
_cell_length_a 3.8182(3)
_cell_length_b 10.8166(7)
_cell_length_c 21.8043(15)
_cell_measurement_reflns_used 1700
_cell_measurement_temperature 296(2)
_cell_measurement_theta_max 25.66
_cell_measurement_theta_min 2.65
_cell_volume 900.38(11)
_computing_cell_refinement 'SAINT (Bruker, 2002)'
_computing_data_collection 'SMART (Bruker, 2002)'
_computing_data_reduction 'SAINT (Bruker, 2002)'
_computing_molecular_graphics 'ORTEP-3 for Windows (Farrugia, 2012)'
_computing_publication_material 'WinGX (Farrugia, 2012)'
_computing_structure_refinement 'SHELXL2013 (Sheldrick, 2008)'
_computing_structure_solution 'SHELXS2013 (Sheldrick, 2008)'
_diffrn_ambient_temperature 296(2)
_diffrn_measured_fraction_theta_full 0.995
_diffrn_measured_fraction_theta_max 0.993
_diffrn_measurement_device_type 'Bruker SMART CCD area-detector'
_diffrn_measurement_method '\f and \w scans'
_diffrn_radiation_monochromator graphite
_diffrn_radiation_type MoK\a
_diffrn_radiation_wavelength 0.71073
_diffrn_reflns_av_R_equivalents 0.0475
_diffrn_reflns_limit_h_max 4
_diffrn_reflns_limit_h_min -4
_diffrn_reflns_limit_k_max 13
_diffrn_reflns_limit_k_min -12
_diffrn_reflns_limit_l_max 26
_diffrn_reflns_limit_l_min -26
_diffrn_reflns_number 5812
_diffrn_reflns_theta_full 25.242
_diffrn_reflns_theta_max 25.753
_diffrn_reflns_theta_min 1.868
_exptl_absorpt_coefficient_mu 0.576
_exptl_absorpt_correction_T_max 0.931
_exptl_absorpt_correction_T_min 0.911
_exptl_absorpt_correction_type multi-scan
_exptl_absorpt_process_details '(SADABS; Bruker, 2002)'
_exptl_crystal_colour colourless
_exptl_crystal_density_diffrn 1.728
_exptl_crystal_description block
_exptl_crystal_F_000 480
_exptl_crystal_size_max 0.21
_exptl_crystal_size_mid 0.1
_exptl_crystal_size_min 0.09
_refine_diff_density_max 0.372
_refine_diff_density_min -0.285
_refine_ls_extinction_method none
_refine_ls_goodness_of_fit_ref 1.082
_refine_ls_hydrogen_treatment refall
_refine_ls_matrix_type full
_refine_ls_number_parameters 151
_refine_ls_number_reflns 1709
_refine_ls_number_restraints 0
_refine_ls_restrained_S_all 1.082
_refine_ls_R_factor_all 0.061
_refine_ls_R_factor_gt 0.0467
_refine_ls_shift/su_max 0
_refine_ls_shift/su_mean 0
_refine_ls_structure_factor_coef Fsqd
_refine_ls_weighting_details 'w=1/[\s^2^(Fo^2^)+(0.0317P)^2^+0.8330P] where P=(Fo^2^+2Fc^2^)/3'
_refine_ls_weighting_scheme calc
_refine_ls_wR_factor_ref 0.0993
_reflns_number_gt 1376
_reflns_number_total 1709
_reflns_threshold_expression I>2\s(I)
_cod_data_source_file tk5326sup1.cif
_cod_data_source_block I
_cod_original_cell_volume 900.37(11)
_cod_original_sg_symbol_H-M 'P 21/c'
_cod_database_code 2239840
_cod_database_fobs_code 2239840
_shelxl_version_number .2013

loop_
_space_group_symop_operation_xyz
'x, y, z'
'-x, y+1/2, -z+1/2'
'-x, -y, -z'
'x, -y-1/2, z-1/2'

loop_
_atom_site_type_symbol
_atom_site_label
_atom_site_fract_x
_atom_site_fract_y
_atom_site_fract_z
_atom_site_U_iso_or_equiv
_atom_site_adp_type
_atom_site_calc_flag
_atom_site_occupancy
S S1 0.5670(2) 0.33458(7) 0.36148(3) 0.0316(2) Uani d 1
C C2 0.4389(8) 0.4860(3) 0.33723(13) 0.0297(7) Uani d 1
N N3 0.5448(8) 0.5631(3) 0.38116(12) 0.0327(7) Uani d 1
H H3 0.487(9) 0.631(3) 0.3829(14) 0.030(10) Uiso d 1
N N4 0.7091(7) 0.5177(2) 0.43328(11) 0.0301(6) Uani d 1
C C5 0.7362(8) 0.3992(3) 0.42932(13) 0.0259(7) Uani d 1
O O6 0.2779(7) 0.5107(2) 0.28964(10) 0.0454(6) Uani d 1
N N7 0.8708(8) 0.3270(3) 0.47486(13) 0.0349(7) Uani d 1
H H7A 0.968(9) 0.259(3) 0.4641(14) 0.035(10) Uiso d 1
H H7B 0.983(10) 0.364(3) 0.5033(17) 0.049(11) Uiso d 1
S S8 0.0629(2) 1.02405(7) 0.34352(4) 0.0334(2) Uani d 1
C C9 0.2461(8) 1.0171(3) 0.41853(13) 0.0294(7) Uani d 1
N N10 0.3361(7) 0.9003(2) 0.42943(12) 0.0315(6) Uani d 1
H H10 0.438(8) 0.884(3) 0.4630(14) 0.024(8) Uiso d 1
N N11 0.2747(8) 0.8126(2) 0.38422(11) 0.0359(7) Uani d 1
C C12 0.1325(8) 0.8645(3) 0.33686(13) 0.0296(7) Uani d 1
O O13 0.2843(7) 1.1052(2) 0.45367(10) 0.0458(7) Uani d 1
N N14 0.0397(10) 0.8045(4) 0.28504(14) 0.0502(9) Uani d 1
H H14A -0.052(11) 0.853(4) 0.2546(19) 0.068(13) Uiso d 1
H H14B 0.074(10) 0.738(4) 0.2852(17) 0.043(12) Uiso d 1

loop_
_atom_site_aniso_label
_atom_site_aniso_U_11
_atom_site_aniso_U_22
_atom_site_aniso_U_33
_atom_site_aniso_U_12
_atom_site_aniso_U_13
_atom_site_aniso_U_23
S1 0.0410(5) 0.0227(4) 0.0307(4) 0.0018(4) -0.0078(3) -0.0059(3)
C2 0.0324(18) 0.0272(17) 0.0295(16) 0.0007(14) -0.0021(13) -0.0011(13)
N3 0.0497(19) 0.0174(14) 0.0307(15) 0.0063(13) -0.0095(12) -0.0019(11)
N4 0.0401(16) 0.0220(14) 0.0278(13) 0.0087(12) -0.0088(11) -0.0033(11)
C5 0.0287(17) 0.0221(16) 0.0269(15) 0.0020(13) 0.0001(12) -0.0042(12)
O6 0.0609(17) 0.0390(14) 0.0355(13) 0.0025(12) -0.0201(12) 0.0028(11)
N7 0.0482(19) 0.0240(16) 0.0319(15) 0.0073(14) -0.0118(13) -0.0026(13)
S8 0.0422(5) 0.0250(4) 0.0326(4) 0.0077(4) -0.0091(3) 0.0031(3)
C9 0.0343(18) 0.0242(16) 0.0296(16) 0.0068(14) -0.0037(13) 0.0004(13)
N10 0.0479(18) 0.0233(14) 0.0229(13) 0.0116(12) -0.0093(12) -0.0023(11)
N11 0.0550(19) 0.0239(14) 0.0284(14) 0.0093(13) -0.0091(12) -0.0033(11)
C12 0.0358(19) 0.0242(16) 0.0288(16) 0.0051(14) -0.0027(13) -0.0019(13)
O13 0.0714(18) 0.0255(13) 0.0400(13) 0.0124(12) -0.0154(12) -0.0079(11)
N14 0.079(3) 0.036(2) 0.0346(18) 0.0114(18) -0.0230(16) -0.0056(15)

loop_
_atom_type_symbol
_atom_type_description
_atom_type_scat_dispersion_real
_atom_type_scat_dispersion_imag
_atom_type_scat_source
C C 0.0033 0.0016 'International Tables Vol C Tables 4.2.6.8 and 6.1.1.4'
H H 0 0 'International Tables Vol C Tables 4.2.6.8 and 6.1.1.4'
N N 0.0061 0.0033 'International Tables Vol C Tables 4.2.6.8 and 6.1.1.4'
O O 0.0106 0.006 'International Tables Vol C Tables 4.2.6.8 and 6.1.1.4'
S S 0.1246 0.1234 'International Tables Vol C Tables 4.2.6.8 and 6.1.1.4'

loop_
_geom_angle_atom_site_label_1
_geom_angle_atom_site_label_2
_geom_angle_atom_site_label_3
_geom_angle
C5 S1 C2 88.81(14)
O6 C2 N3 127.9(3)
O6 C2 S1 125.5(2)
N3 C2 S1 106.5(2)
C2 N3 N4 120.0(3)
C2 N3 H3 123(2)
N4 N3 H3 115(2)
C5 N4 N3 109.5(2)
N4 C5 N7 123.6(3)
N4 C5 S1 115.1(2)
N7 C5 S1 121.2(2)
C5 N7 H7A 117(2)
C5 N7 H7B 116(2)
H7A N7 H7B 113(3)
C12 S8 C9 88.66(14)
O13 C9 N10 126.7(3)
O13 C9 S8 125.7(2)
N10 C9 S8 107.6(2)
C9 N10 N11 118.9(3)
C9 N10 H10 118(2)
N11 N10 H10 123(2)
C12 N11 N10 109.6(2)
N11 C12 N14 124.4(3)
N11 C12 S8 115.2(2)
N14 C12 S8 120.4(3)
C12 N14 H14A 115(3)
C12 N14 H14B 115(3)
H14A N14 H14B 130(4)

loop_
_geom_bond_atom_site_label_1
_geom_bond_atom_site_label_2
_geom_bond_distance
S1 C5 1.749(3)
S1 C2 1.786(3)
C2 O6 1.226(4)
C2 N3 1.328(4)
N3 N4 1.379(3)
N3 H3 0.77(3)
N4 C5 1.289(4)
C5 N7 1.357(4)
N7 H7A 0.86(3)
N7 H7B 0.85(4)
S8 C12 1.753(3)
S8 C9 1.769(3)
C9 O13 1.230(3)
C9 N10 1.329(4)
N10 N11 1.385(3)
N10 H10 0.84(3)
N11 C12 1.287(4)
C12 N14 1.345(4)
N14 H14A 0.91(4)
N14 H14B 0.73(4)

loop_
_geom_hbond_atom_site_label_D
_geom_hbond_atom_site_label_H
_geom_hbond_atom_site_label_A
_geom_hbond_site_symmetry_A
_geom_hbond_distance_DH
_geom_hbond_distance_HA
_geom_hbond_distance_DA
_geom_hbond_angle_DHA
N3 H3 N11 . 0.77(3) 2.12(3) 2.891(4) 174(3)
N7 H7A O13 1_645 0.86(3) 2.07(4) 2.913(4) 167(3)
N7 H7B N4 3_766 0.85(4) 2.21(4) 3.048(4) 171(3)
N10 H10 O13 3_676 0.84(3) 2.09(3) 2.910(3) 165(3)
N14 H14A O6 2 0.91(4) 2.14(4) 3.005(4) 159(4)
N14 H14B O6 . 0.73(4) 2.58(4) 3.306(5) 173(4)
